data_1521484
loop_
_publ_author_name
'Lappas, A.'
'Brown, C.M.'
'Kordatos, K.'
'Prassides, K.'
'Tanigaki, K.'
'Suard, E.'

_publ_section_title
;
 Neutron diffraction study of the polymeric structure of Na2 Rb C60
;
_journal_name_full 'Journal of Physics: Condensed Matter'
_journal_page_first 371
_journal_page_last 381
_journal_volume 11
_journal_year 1999
_chemical_formula_sum 'C60 Na2 Rb'
_chemical_name_systematic 'Na2 Rb C60'
_space_group_IT_number 14
_symmetry_space_group_name_Hall '-P 2yab'
_symmetry_space_group_name_H-M 'P 1 21/a 1'
_cell_angle_alpha 90
_cell_angle_beta 133.64
_cell_angle_gamma 90
_cell_formula_units_Z 2
_cell_length_a 13.707
_cell_length_b 14.466
_cell_length_c 9.366
_cell_volume 1343.995
_citation_journal_id_ASTM JCOMEL
_cod_data_source_file Lappas_JCOMEL_1999_88.cif
_cod_data_source_block C60Na2Rb1
_cod_original_sg_symbol_Hall '-P 2ybc (z,y,-x)'
_cod_original_formula_sum 'C60 Na2 Rb1'
_cod_database_code 1521484

loop_
_symmetry_equiv_pos_as_xyz
x,y,z
-x+1/2,y+1/2,-z
-x,-y,-z
x-1/2,-y-1/2,z

loop_
_atom_site_label
_atom_site_type_symbol
_atom_site_fract_x
_atom_site_fract_y
_atom_site_fract_z
_atom_site_occupancy
_atom_site_U_iso_or_equiv
Na1 Na -0.018 0.266 0.482 1 0.0
Rb1 Rb 0.5 0 0 1 0.0
C1 C 0 0 0 60 0.0
